data_2016661
loop_
_publ_author_name
'Li, Mingtian'
'Huang, Jun'
'Zhou, Xuan'
'Fang, Hua'
'Ding, Liyun'

_publ_section_title
;
 Two novel mixed-ligand complexes containing organosulfonate ligands
;
_journal_coeditor_code BG3074
_journal_issue 7
_journal_name_full 'Acta Crystallographica Section C'
_journal_page_first m250
_journal_page_last m253
_journal_paper_doi 10.1107/S0108270108016041
_journal_volume 64
_journal_year 2008
_chemical_formula_iupac '[Cd (C10 H8 N O3 S)2 (H2 O)2], 2H2 O'
_chemical_formula_moiety 'C20 H20 Cd N2 O8 S2, 2(H2 O) '
_chemical_formula_sum 'C20 H24 Cd N2 O10 S2'
_chemical_formula_weight 628.93
_chemical_name_systematic
;
Poly[[[Diaquacadmium(II)]-bis(\m-4-aminonaphthalene-1-sulfonato)-
\k^2^<i>O</i>:<i>N</i>;\k^2^<i>N</i>:<i>O</i>] dihydrate]
;
_space_group_IT_number 14
_symmetry_cell_setting monoclinic
_symmetry_space_group_name_Hall '-P 2ybc'
_symmetry_space_group_name_H-M 'P 1 21/c 1'
_atom_sites_solution_hydrogens geom
_atom_sites_solution_primary direct
_atom_sites_solution_secondary difmap
_audit_creation_method SHELXL-97
_cell_angle_alpha 90.00
_cell_angle_beta 106.3050(10)
_cell_angle_gamma 90.00
_cell_formula_units_Z 2
_cell_length_a 9.2553(6)
_cell_length_b 15.6133(9)
_cell_length_c 8.1857(5)
_cell_measurement_reflns_used 5932
_cell_measurement_temperature 273(2)
_cell_measurement_theta_max 29.73
_cell_measurement_theta_min 2.29
_cell_volume 1135.31(12)
_computing_cell_refinement 'SAINT (Bruker, 2000)'
_computing_data_collection 'SMART (Bruker, 2000)'
_computing_data_reduction 'SAINT (Bruker, 2000)'
_computing_molecular_graphics 'SHELXTL (Sheldrick, 2008)'
_computing_publication_material 'SHELXTL (Sheldrick, 2008)'
_computing_structure_refinement 'SHELXS97 (Sheldrick, 2008)'
_computing_structure_solution 'SHELXS97 (Sheldrick, 2008)'
_diffrn_ambient_temperature 273(2)
_diffrn_measured_fraction_theta_full 0.995
_diffrn_measured_fraction_theta_max 0.995
_diffrn_measurement_device_type 'Bruker SMART CCD area-detector'
_diffrn_measurement_method 'phi and omega scans'
_diffrn_radiation_monochromator graphite
_diffrn_radiation_source 'fine-focus sealed tube'
_diffrn_radiation_type MoK\a
_diffrn_radiation_wavelength 0.71073
_diffrn_reflns_av_R_equivalents 0.0148
_diffrn_reflns_av_sigmaI/netI 0.0162
_diffrn_reflns_limit_h_max 12
_diffrn_reflns_limit_h_min -12
_diffrn_reflns_limit_k_max 18
_diffrn_reflns_limit_k_min -20
_diffrn_reflns_limit_l_max 10
_diffrn_reflns_limit_l_min -7
_diffrn_reflns_number 7462
_diffrn_reflns_theta_full 28.00
_diffrn_reflns_theta_max 28.00
_diffrn_reflns_theta_min 2.29
_exptl_absorpt_coefficient_mu 1.207
_exptl_absorpt_correction_T_max 0.68
_exptl_absorpt_correction_T_min 0.62
_exptl_absorpt_correction_type multi-scan
_exptl_absorpt_process_details '(SADABS; Bruker, 2000)'
_exptl_crystal_colour colorless
_exptl_crystal_density_diffrn 1.840
_exptl_crystal_density_method 'not measured'
_exptl_crystal_description block
_exptl_crystal_F_000 636
_exptl_crystal_size_max 0.40
_exptl_crystal_size_mid 0.37
_exptl_crystal_size_min 0.32
_refine_diff_density_max 0.557
_refine_diff_density_min -0.374
_refine_ls_extinction_coef 0.0486(13)
_refine_ls_extinction_expression Fc^*^=kFc[1+0.001xFc^2^\l^3^/sin(2\q)]^-1/4^
_refine_ls_extinction_method 'SHELXS97 (Sheldrick, 2008)'
_refine_ls_goodness_of_fit_ref 1.069
_refine_ls_hydrogen_treatment mixed
_refine_ls_matrix_type full
_refine_ls_number_parameters 185
_refine_ls_number_reflns 2729
_refine_ls_number_restraints 2
_refine_ls_restrained_S_all 1.069
_refine_ls_R_factor_all 0.0207
_refine_ls_R_factor_gt 0.0196
_refine_ls_shift/su_max 0.000
_refine_ls_shift/su_mean 0.000
_refine_ls_structure_factor_coef Fsqd
_refine_ls_weighting_details 'calc w=1/[\s^2^(Fo^2^)+(0.0267P)^2^+0.5509P] where P=(Fo^2^+2Fc^2^)/3'
_refine_ls_weighting_scheme calc
_refine_ls_wR_factor_gt 0.0516
_refine_ls_wR_factor_ref 0.0523
_reflns_number_gt 2613
_reflns_number_total 2729
_reflns_threshold_expression I>2\s(I)
_cod_data_source_file bg3074.cif
_cod_data_source_block II
_cod_depositor_comments
;
The following automatic conversions were performed:
'_symmetry_cell_setting' value 'Monoclinic' changed to 'monoclinic'
according to '/home/saulius/struct/CIF-dictionaries/cif_core.dic'
dictionary named 'cif_core.dic' version 2.4.1 from 2010-06-29.

Automatic conversion script
Id: cif_fix_enum 1527 2010-12-29 10:47:43Z saulius 

The following automatic conversions were performed:

'_symmetry_cell_setting' value 'Monoclinic' changed to 'monoclinic'
according to /home/saulius/struct/CIF-dictionaries/cif_core.dic
dictionary named 'cif_core.dic' version 2.4.1 from 2010-06-29.

Automatic conversion script
Id: cif_fix_values 1715 2011-07-08 13:25:40Z adriana 
;
_cod_original_sg_symbol_H-M 'P 21/c'
_cod_database_code 2016661
_cod_database_fobs_code 2016661

loop_
_symmetry_equiv_pos_as_xyz
'x, y, z'
'-x, y+1/2, -z+1/2'
'-x, -y, -z'
'x, -y-1/2, z-1/2'

loop_
_atom_site_type_symbol
_atom_site_label
_atom_site_fract_x
_atom_site_fract_y
_atom_site_fract_z
_atom_site_U_iso_or_equiv
_atom_site_adp_type
_atom_site_calc_flag
_atom_site_refinement_flags
_atom_site_occupancy
Cd Cd1 1.0000 1.0000 1.0000 0.02207(7) Uani d S 1
O O1 0.11768(15) 0.97584(11) 0.79668(18) 0.0415(3) Uani d . 1
O O4 1.10339(17) 1.13444(9) 1.0009(2) 0.0379(3) Uani d . 1
H H4A 1.090(3) 1.1596(17) 0.910(4) 0.055(7) Uiso d . 1
H H4B 1.103(3) 1.1670(19) 1.068(4) 0.057(8) Uiso d . 1
N N1 0.80030(15) 1.05294(10) 0.7766(2) 0.0286(3) Uani d . 1
H H1A 0.824(3) 1.0477(16) 0.694(3) 0.041(6) Uiso d . 1
H H1B 0.802(3) 1.1043(16) 0.798(3) 0.044(6) Uiso d . 1
S S1 0.18805(4) 0.91024(3) 0.71746(5) 0.02595(10) Uani d . 1
O O2 0.10855(13) 0.90148(9) 0.53857(16) 0.0351(3) Uani d . 1
O O3 0.20730(16) 0.83016(10) 0.8099(2) 0.0522(4) Uani d . 1
C C1 0.36979(16) 0.94930(10) 0.72907(19) 0.0222(3) Uani d . 1
C C2 0.41026(18) 1.02687(11) 0.8044(2) 0.0271(3) Uani d . 1
H H2 0.3426 1.0572 0.8474 0.032 Uiso calc R 1
C C3 0.55322(18) 1.06131(10) 0.8177(2) 0.0273(3) Uani d . 1
H H3 0.5797 1.1141 0.8702 0.033 Uiso calc R 1
C C4 0.65332(17) 1.01814(10) 0.7545(2) 0.0234(3) Uani d . 1
C C5 0.61484(16) 0.93781(10) 0.67093(19) 0.0221(3) Uani d . 1
C C6 0.47031(16) 0.90182(9) 0.65861(18) 0.0217(3) Uani d . 1
C C7 0.43389(19) 0.82177(10) 0.5757(2) 0.0290(3) Uani d . 1
H H7 0.3411 0.7967 0.5683 0.035 Uiso calc R 1
C C8 0.5334(2) 0.78091(12) 0.5063(2) 0.0359(4) Uani d . 1
H H8 0.5075 0.7285 0.4520 0.043 Uiso calc R 1
C C9 0.6739(2) 0.81719(12) 0.5162(2) 0.0364(4) Uani d . 1
H H9 0.7399 0.7892 0.4670 0.044 Uiso calc R 1
C C10 0.71453(18) 0.89329(11) 0.5975(2) 0.0305(3) Uani d . 1
H H10 0.8088 0.9163 0.6049 0.037 Uiso calc R 1
O O5 -0.02582(17) 0.72167(9) 0.80732(19) 0.0409(3) Uani d D 1
H H5A 0.011(3) 0.6882(17) 0.883(3) 0.056(8) Uiso d D 1
H H5B 0.049(3) 0.7475(18) 0.800(4) 0.064(9) Uiso d D 1

loop_
_atom_site_aniso_label
_atom_site_aniso_U_11
_atom_site_aniso_U_22
_atom_site_aniso_U_33
_atom_site_aniso_U_12
_atom_site_aniso_U_13
_atom_site_aniso_U_23
Cd1 0.01691(10) 0.02913(11) 0.02169(10) -0.00119(5) 0.00793(6) -0.00074(5)
O1 0.0283(6) 0.0642(9) 0.0390(7) -0.0027(6) 0.0210(6) -0.0131(7)
O4 0.0495(8) 0.0310(7) 0.0333(7) -0.0112(6) 0.0119(6) -0.0024(6)
N1 0.0214(6) 0.0365(8) 0.0276(7) -0.0054(5) 0.0061(5) 0.0043(6)
S1 0.01784(17) 0.0376(2) 0.02425(19) -0.00268(14) 0.00888(14) 0.00240(15)
O2 0.0251(6) 0.0503(7) 0.0292(6) -0.0060(5) 0.0063(5) -0.0076(5)
O3 0.0342(7) 0.0552(9) 0.0673(10) -0.0061(6) 0.0147(7) 0.0302(8)
C1 0.0161(6) 0.0307(7) 0.0208(7) -0.0009(5) 0.0067(5) 0.0022(6)
C2 0.0242(7) 0.0329(8) 0.0255(7) 0.0030(6) 0.0093(6) -0.0024(6)
C3 0.0266(7) 0.0282(7) 0.0263(8) -0.0023(6) 0.0061(6) -0.0025(6)
C4 0.0185(7) 0.0295(7) 0.0205(7) -0.0023(6) 0.0025(5) 0.0048(6)
C5 0.0174(6) 0.0286(7) 0.0203(7) 0.0025(5) 0.0052(5) 0.0046(5)
C6 0.0201(6) 0.0253(7) 0.0200(7) 0.0016(5) 0.0060(5) 0.0034(5)
C7 0.0294(8) 0.0269(7) 0.0318(8) -0.0019(6) 0.0103(7) 0.0000(6)
C8 0.0449(9) 0.0267(8) 0.0377(10) 0.0048(7) 0.0141(8) -0.0018(6)
C9 0.0361(9) 0.0392(9) 0.0382(9) 0.0153(7) 0.0175(8) 0.0008(7)
C10 0.0206(7) 0.0406(9) 0.0323(8) 0.0067(6) 0.0104(6) 0.0047(7)
O5 0.0427(8) 0.0370(7) 0.0400(8) -0.0030(6) 0.0067(6) 0.0081(6)

loop_
_atom_type_symbol
_atom_type_description
_atom_type_scat_dispersion_real
_atom_type_scat_dispersion_imag
_atom_type_scat_source
C C 0.0033 0.0016 'International Tables Vol C Tables 4.2.6.8 and 6.1.1.4'
H H 0.0000 0.0000 'International Tables Vol C Tables 4.2.6.8 and 6.1.1.4'
N N 0.0061 0.0033 'International Tables Vol C Tables 4.2.6.8 and 6.1.1.4'
O O 0.0106 0.0060 'International Tables Vol C Tables 4.2.6.8 and 6.1.1.4'
S S 0.1246 0.1234 'International Tables Vol C Tables 4.2.6.8 and 6.1.1.4'
Cd Cd -0.8075 1.2024 'International Tables Vol C Tables 4.2.6.8 and 6.1.1.4'

loop_
_geom_angle_atom_site_label_1
_geom_angle_atom_site_label_2
_geom_angle_atom_site_label_3
_geom_angle_site_symmetry_1
_geom_angle_site_symmetry_3
_geom_angle
_geom_angle_publ_flag
O1 Cd1 O1 1_655 3_677 180.0000(10) ?
O1 Cd1 O4 1_655 . 82.48(6) y
O1 Cd1 O4 3_677 . 97.52(6) y
O1 Cd1 O4 1_655 3_777 97.52(6) ?
O1 Cd1 O4 3_677 3_777 82.48(6) ?
O4 Cd1 O4 . 3_777 180.0 ?
O1 Cd1 N1 1_655 . 85.54(6) y
O1 Cd1 N1 3_677 . 94.46(6) y
O4 Cd1 N1 . . 85.27(5) y
O4 Cd1 N1 3_777 . 94.73(5) y
O1 Cd1 N1 1_655 3_777 94.46(6) ?
O1 Cd1 N1 3_677 3_777 85.54(6) ?
O4 Cd1 N1 . 3_777 94.73(5) ?
O4 Cd1 N1 3_777 3_777 85.27(5) ?
N1 Cd1 N1 . 3_777 180.0 ?
S1 O1 Cd1 . 1_455 144.19(10) ?
Cd1 O4 H4A . . 118.5(18) ?
Cd1 O4 H4B . . 122(2) ?
H4A O4 H4B . . 108(3) ?
C4 N1 Cd1 . . 118.48(10) ?
C4 N1 H1A . . 110.2(18) ?
Cd1 N1 H1A . . 106.7(18) ?
C4 N1 H1B . . 110.9(17) ?
Cd1 N1 H1B . . 102.2(17) ?
H1A N1 H1B . . 108(2) ?
O3 S1 O2 . . 113.59(9) ?
O3 S1 O1 . . 112.26(10) ?
O2 S1 O1 . . 110.60(8) ?
O3 S1 C1 . . 107.14(8) ?
O2 S1 C1 . . 107.02(7) ?
O1 S1 C1 . . 105.71(8) ?
C2 C1 C6 . . 121.02(13) ?
C2 C1 S1 . . 117.89(11) ?
C6 C1 S1 . . 121.09(12) ?
C1 C2 C3 . . 120.58(14) ?
C1 C2 H2 . . 119.7 ?
C3 C2 H2 . . 119.7 ?
C4 C3 C2 . . 120.57(15) ?
C4 C3 H3 . . 119.7 ?
C2 C3 H3 . . 119.7 ?
C3 C4 C5 . . 120.91(14) ?
C3 C4 N1 . . 119.31(15) ?
C5 C4 N1 . . 119.76(15) ?
C10 C5 C4 . . 122.06(14) ?
C10 C5 C6 . . 119.05(14) ?
C4 C5 C6 . . 118.89(13) ?
C7 C6 C5 . . 118.23(13) ?
C7 C6 C1 . . 123.75(14) ?
C5 C6 C1 . . 118.01(13) ?
C8 C7 C6 . . 120.85(16) ?
C8 C7 H7 . . 119.6 ?
C6 C7 H7 . . 119.6 ?
C7 C8 C9 . . 120.67(17) ?
C7 C8 H8 . . 119.7 ?
C9 C8 H8 . . 119.7 ?
C10 C9 C8 . . 120.40(16) ?
C10 C9 H9 . . 119.8 ?
C8 C9 H9 . . 119.8 ?
C9 C10 C5 . . 120.79(15) ?
C9 C10 H10 . . 119.6 ?
C5 C10 H10 . . 119.6 ?
H5A O5 H5B . . 101(3) ?

loop_
_geom_bond_atom_site_label_1
_geom_bond_atom_site_label_2
_geom_bond_site_symmetry_2
_geom_bond_distance
_geom_bond_publ_flag
Cd1 O1 1_655 2.2620(13) y
Cd1 O1 3_677 2.2620(13) ?
Cd1 O4 . 2.3060(13) y
Cd1 O4 3_777 2.3060(13) ?
Cd1 N1 . 2.3549(14) y
Cd1 N1 3_777 2.3549(14) ?
O1 S1 . 1.4597(14) y
O1 Cd1 1_455 2.2620(12) ?
O4 H4A . 0.82(3) ?
O4 H4B . 0.75(3) ?
N1 C4 . 1.428(2) y
N1 H1A . 0.77(3) ?
N1 H1B . 0.82(3) ?
S1 O3 . 1.4465(14) y
S1 O2 . 1.4490(13) y
S1 C1 . 1.7664(15) ?
C1 C2 . 1.363(2) ?
C1 C6 . 1.431(2) ?
C2 C3 . 1.404(2) ?
C2 H2 . 0.9300 ?
C3 C4 . 1.360(2) ?
C3 H3 . 0.9300 ?
C4 C5 . 1.425(2) ?
C5 C10 . 1.417(2) ?
C5 C6 . 1.428(2) ?
C6 C7 . 1.417(2) ?
C7 C8 . 1.368(2) ?
C7 H7 . 0.9300 ?
C8 C9 . 1.400(3) ?
C8 H8 . 0.9300 ?
C9 C10 . 1.362(3) ?
C9 H9 . 0.9300 ?
C10 H10 . 0.9300 ?
O5 H5A . 0.81(3) ?
O5 H5B . 0.81(3) ?

loop_
_geom_hbond_atom_site_label_D
_geom_hbond_atom_site_label_H
_geom_hbond_atom_site_label_A
_geom_hbond_site_symmetry_A
_geom_hbond_distance_DH
_geom_hbond_distance_HA
_geom_hbond_distance_DA
_geom_hbond_angle_DHA
_geom_hbond_publ_flag
O4 H4A O5 2_656 0.82(3) 1.96(3) 2.778(2) 171(3) y
O4 H4B O5 3_677 0.75(3) 2.23(3) 2.943(2) 159(3) y
N1 H1A O2 3_676 0.77(3) 2.31(3) 3.016(2) 154(2) y
O5 H5A O2 4_576 0.81(3) 1.94(3) 2.7394(19) 171(3) y
O5 H5B O3 . 0.81(3) 1.94(3) 2.738(2) 167(3) y

loop_
_geom_torsion_atom_site_label_1
_geom_torsion_atom_site_label_2
_geom_torsion_atom_site_label_3
_geom_torsion_atom_site_label_4
_geom_torsion_site_symmetry_1
_geom_torsion
O1 Cd1 N1 C4 1_655 126.28(14)
O1 Cd1 N1 C4 3_677 -53.72(14)
O4 Cd1 N1 C4 . -150.92(14)
O4 Cd1 N1 C4 3_777 29.08(14)
Cd1 O1 S1 O3 1_455 -9.53(18)
Cd1 O1 S1 O2 1_455 118.49(15)
Cd1 O1 S1 C1 1_455 -126.01(14)
O3 S1 C1 C2 . -119.48(15)
O2 S1 C1 C2 . 118.35(14)
O1 S1 C1 C2 . 0.42(16)
O3 S1 C1 C6 . 61.74(15)
O2 S1 C1 C6 . -60.43(14)
O1 S1 C1 C6 . -178.35(13)
C6 C1 C2 C3 . -1.3(2)
S1 C1 C2 C3 . 179.93(12)
C1 C2 C3 C4 . 0.5(3)
C2 C3 C4 C5 . 1.1(2)
C2 C3 C4 N1 . -177.21(15)
Cd1 N1 C4 C3 . 98.64(16)
Cd1 N1 C4 C5 . -79.66(17)
C3 C4 C5 C10 . 177.22(15)
N1 C4 C5 C10 . -4.5(2)
C3 C4 C5 C6 . -1.8(2)
N1 C4 C5 C6 . 176.50(13)
C10 C5 C6 C7 . 1.2(2)
C4 C5 C6 C7 . -179.78(14)
C10 C5 C6 C1 . -178.06(14)
C4 C5 C6 C1 . 1.0(2)
C2 C1 C6 C7 . -178.67(15)
S1 C1 C6 C7 . 0.1(2)
C2 C1 C6 C5 . 0.5(2)
S1 C1 C6 C5 . 179.28(11)
C5 C6 C7 C8 . -1.3(2)
C1 C6 C7 C8 . 177.93(16)
C6 C7 C8 C9 . 0.2(3)
C7 C8 C9 C10 . 1.0(3)
C8 C9 C10 C5 . -1.0(3)
C4 C5 C10 C9 . -179.04(16)
C6 C5 C10 C9 . -0.1(2)
